data_7046300
loop_
_publ_author_name
'Simler, Thomas'
'Choua, Sylvie'
'Danopoulos, Andreas A.'
'Braunstein, Pierre'

_publ_section_title
;
 Reactivity of a dearomatised pincer Co<sup>II</sup>Br complex with
 PNC<sup>NHC</sup> donors: alkylation and Si-H bond activation via
 metal-ligand cooperation.
;
_journal_issue 24
_journal_name_full 'Dalton transactions (Cambridge, England : 2003)'
_journal_page_first 7888
_journal_page_last 7895
_journal_paper_doi 10.1039/c8dt01279b
_journal_volume 47
_journal_year 2018
_chemical_formula_moiety 'C45 H56 Br Co N3 P Si'
_chemical_formula_sum 'C45 H56 Br Co N3 P Si'
_chemical_formula_weight 836.82
_space_group_crystal_system monoclinic
_space_group_IT_number 14
_space_group_name_Hall '-P 2ybc'
_space_group_name_H-M_alt 'P 1 21/c 1'
_symmetry_space_group_name_Hall '-P 2ybc'
_symmetry_space_group_name_H-M 'P 1 21/c 1'
_atom_sites_solution_hydrogens mixed
_atom_sites_solution_primary direct
_atom_sites_solution_secondary difmap
_audit_creation_method SHELXL-2013
_audit_update_record
;
2018-04-02 deposited with the CCDC.
2018-05-09 downloaded from the CCDC.
;
_cell_angle_alpha 90
_cell_angle_beta 93.1540(10)
_cell_angle_gamma 90
_cell_formula_units_Z 4
_cell_length_a 13.8439(6)
_cell_length_b 17.8666(8)
_cell_length_c 16.9012(7)
_cell_measurement_reflns_used 9089
_cell_measurement_temperature 173(2)
_cell_measurement_theta_max 31.82
_cell_measurement_theta_min 2.41
_cell_volume 4174.1(3)
_computing_cell_refinement 'Bruker SAINT'
_computing_data_collection 'Bruker APEX2'
_computing_data_reduction 'Bruker SAINT'
_computing_molecular_graphics 'Bruker SHELXTL'
_computing_publication_material 'Bruker SHELXTL'
_computing_structure_refinement 'SHELXL-2013 (Sheldrick, 2013)'
_computing_structure_solution 'SHELXS-2013 (Sheldrick, 2013)'
_diffrn_ambient_temperature 173(2)
_diffrn_measured_fraction_theta_full 1.000
_diffrn_measured_fraction_theta_max 0.999
_diffrn_measurement_device_type 'Bruker APEX-II CCD'
_diffrn_measurement_method '\f and \w scans'
_diffrn_radiation_type MoK\a
_diffrn_radiation_wavelength 0.71073
_diffrn_reflns_av_R_equivalents 0.0318
_diffrn_reflns_av_unetI/netI 0.0266
_diffrn_reflns_Laue_measured_fraction_full 1.000
_diffrn_reflns_Laue_measured_fraction_max 0.999
_diffrn_reflns_limit_h_max 20
_diffrn_reflns_limit_h_min -20
_diffrn_reflns_limit_k_max 26
_diffrn_reflns_limit_k_min -26
_diffrn_reflns_limit_l_max 24
_diffrn_reflns_limit_l_min -25
_diffrn_reflns_number 89251
_diffrn_reflns_point_group_measured_fraction_full 1.000
_diffrn_reflns_point_group_measured_fraction_max 0.999
_diffrn_reflns_theta_full 25.242
_diffrn_reflns_theta_max 32.015
_diffrn_reflns_theta_min 1.473
_diffrn_source 'fine focus sealed tube'
_exptl_absorpt_coefficient_mu 1.470
_exptl_absorpt_correction_T_max 0.7463
_exptl_absorpt_correction_T_min 0.6264
_exptl_absorpt_correction_type multi-scan
_exptl_absorpt_process_details sadabs
_exptl_crystal_colour brown
_exptl_crystal_density_diffrn 1.332
_exptl_crystal_description prism
_exptl_crystal_F_000 1752
_exptl_crystal_size_max 0.420
_exptl_crystal_size_mid 0.250
_exptl_crystal_size_min 0.200
_refine_diff_density_max 2.381
_refine_diff_density_min -1.466
_refine_diff_density_rms 0.091
_refine_ls_extinction_method none
_refine_ls_goodness_of_fit_ref 1.079
_refine_ls_hydrogen_treatment mixed
_refine_ls_matrix_type full
_refine_ls_number_parameters 477
_refine_ls_number_reflns 14505
_refine_ls_number_restraints 0
_refine_ls_restrained_S_all 1.079
_refine_ls_R_factor_all 0.0725
_refine_ls_R_factor_gt 0.0486
_refine_ls_shift/su_max 0.001
_refine_ls_shift/su_mean 0.000
_refine_ls_structure_factor_coef Fsqd
_refine_ls_weighting_details 'w=1/[\s^2^(Fo^2^)+(0.0467P)^2^+6.2434P] where P=(Fo^2^+2Fc^2^)/3'
_refine_ls_weighting_scheme calc
_refine_ls_wR_factor_gt 0.1116
_refine_ls_wR_factor_ref 0.1265
_reflns_Friedel_coverage 0.000
_reflns_number_gt 11267
_reflns_number_total 14505
_reflns_threshold_expression 'I > 2\s(I)'
_cod_data_source_file c8dt01279b2.cif
_cod_data_source_block pbts160302
_cod_depositor_comments 'Adding full bibliography for 7046299--7046300.cif.'
_cod_database_code 7046300
_shelx_space_group_comment
;
The symmetry employed for this shelxl refinement is uniquely defined
by the following loop, which should always be used as a source of
symmetry information in preference to the above space-group names.
They are only intended as comments.
;
_shelx_estimated_absorpt_t_min 0.577
_shelx_estimated_absorpt_t_max 0.758
_shelxl_version_number 2013-4

loop_
_space_group_symop_operation_xyz
'x, y, z'
'-x, y+1/2, -z+1/2'
'-x, -y, -z'
'x, -y-1/2, z-1/2'

loop_
_atom_site_label
_atom_site_type_symbol
_atom_site_fract_x
_atom_site_fract_y
_atom_site_fract_z
_atom_site_U_iso_or_equiv
_atom_site_adp_type
_atom_site_occupancy
_atom_site_site_symmetry_order
_atom_site_calc_flag
_atom_site_refinement_flags_posn
_atom_site_refinement_flags_adp
C1 C 0.07419(14) 0.24877(11) 0.74787(12) 0.0186(3) Uani 1 1 d . .
C2 C -0.05770(17) 0.25250(15) 0.82234(15) 0.0310(5) Uani 1 1 d . .
H2 H -0.1208 0.2640 0.8382 0.037 Uiso 1 1 calc R U
C3 C 0.00888(17) 0.21120(14) 0.86369(14) 0.0293(5) Uani 1 1 d . .
H3 H 0.0027 0.1883 0.9139 0.035 Uiso 1 1 calc R U
C4 C -0.07387(14) 0.31442(13) 0.69064(13) 0.0228(4) Uani 1 1 d . .
C5 C -0.12313(17) 0.27220(14) 0.63160(15) 0.0291(5) Uani 1 1 d . .
C6 C -0.1780(2) 0.31046(17) 0.57339(18) 0.0400(6) Uani 1 1 d . .
H6 H -0.2116 0.2832 0.5322 0.048 Uiso 1 1 calc R U
C7 C -0.1846(2) 0.38762(18) 0.5745(2) 0.0445(7) Uani 1 1 d . .
H7 H -0.2229 0.4129 0.5345 0.053 Uiso 1 1 calc R U
C8 C -0.1356(2) 0.42792(16) 0.63339(19) 0.0398(6) Uani 1 1 d . .
H8 H -0.1409 0.4809 0.6336 0.048 Uiso 1 1 calc R U
C9 C -0.07828(16) 0.39259(13) 0.69282(15) 0.0282(5) Uani 1 1 d . .
C10 C -0.1169(2) 0.18717(15) 0.62827(18) 0.0385(6) Uani 1 1 d . .
H10 H -0.0769 0.1700 0.6759 0.046 Uiso 1 1 calc R U
C11 C -0.0665(3) 0.1619(2) 0.5550(3) 0.0654(11) Uani 1 1 d . .
H11A H -0.0553 0.1078 0.5576 0.098 Uiso 1 1 calc R U
H11B H -0.0044 0.1879 0.5527 0.098 Uiso 1 1 calc R U
H11C H -0.1074 0.1737 0.5074 0.098 Uiso 1 1 calc R U
C12 C -0.2161(3) 0.1514(2) 0.6312(3) 0.0612(10) Uani 1 1 d . .
H12A H -0.2475 0.1691 0.6783 0.092 Uiso 1 1 calc R U
H12B H -0.2091 0.0968 0.6337 0.092 Uiso 1 1 calc R U
H12C H -0.2557 0.1651 0.5836 0.092 Uiso 1 1 calc R U
C13 C -0.02177(19) 0.43799(14) 0.75525(18) 0.0355(6) Uani 1 1 d . .
H13 H 0.0339 0.4068 0.7762 0.043 Uiso 1 1 calc R U
C14 C -0.0833(3) 0.4570(3) 0.8244(3) 0.0741(13) Uani 1 1 d . .
H14A H -0.1403 0.4855 0.8050 0.111 Uiso 1 1 calc R U
H14B H -0.0451 0.4870 0.8633 0.111 Uiso 1 1 calc R U
H14C H -0.1040 0.4106 0.8494 0.111 Uiso 1 1 calc R U
C15 C 0.0189(3) 0.50910(19) 0.7214(3) 0.0584(10) Uani 1 1 d . .
H15A H 0.0508 0.4974 0.6725 0.088 Uiso 1 1 calc R U
H15B H 0.0660 0.5311 0.7600 0.088 Uiso 1 1 calc R U
H15C H -0.0337 0.5448 0.7097 0.088 Uiso 1 1 calc R U
C16 C 0.17652(15) 0.17175(11) 0.82840(12) 0.0186(3) Uani 1 1 d . .
C17 C 0.20253(16) 0.12923(12) 0.89383(12) 0.0218(4) Uani 1 1 d . .
H17 H 0.1596 0.1227 0.9353 0.026 Uiso 1 1 calc R U
C18 C 0.29321(17) 0.09607(12) 0.89765(14) 0.0253(4) Uani 1 1 d . .
H18 H 0.3141 0.0662 0.9418 0.030 Uiso 1 1 calc R U
C19 C 0.35298(16) 0.10764(13) 0.83519(14) 0.0265(4) Uani 1 1 d . .
H19 H 0.4155 0.0856 0.8372 0.032 Uiso 1 1 calc R U
C20 C 0.32315(15) 0.15055(12) 0.77023(13) 0.0218(4) Uani 1 1 d . .
C21 C 0.38670(16) 0.16601(13) 0.70252(14) 0.0240(4) Uani 1 1 d . .
H21 H 0.4330 0.2050 0.7239 0.029 Uiso 1 1 calc R U
C22 C 0.29259(17) 0.15050(12) 0.54021(13) 0.0250(4) Uani 1 1 d . .
H22 H 0.3554 0.1251 0.5311 0.030 Uiso 1 1 calc R U
C23 C 0.2195(2) 0.09054(14) 0.56227(16) 0.0334(5) Uani 1 1 d . .
H23A H 0.2446 0.0636 0.6103 0.040 Uiso 1 1 calc R U
H23B H 0.1578 0.1149 0.5746 0.040 Uiso 1 1 calc R U
C24 C 0.2008(3) 0.03472(17) 0.49495(19) 0.0488(8) Uani 1 1 d . .
H24A H 0.1509 -0.0016 0.5097 0.059 Uiso 1 1 calc R U
H24B H 0.2610 0.0066 0.4863 0.059 Uiso 1 1 calc R U
C25 C 0.1669(3) 0.07488(19) 0.4182(2) 0.0535(9) Uani 1 1 d . .
H25A H 0.1584 0.0379 0.3748 0.064 Uiso 1 1 calc R U
H25B H 0.1036 0.0991 0.4253 0.064 Uiso 1 1 calc R U
C26 C 0.2400(3) 0.13359(17) 0.39630(16) 0.0458(8) Uani 1 1 d . .
H26A H 0.2156 0.1602 0.3478 0.055 Uiso 1 1 calc R U
H26B H 0.3016 0.1088 0.3848 0.055 Uiso 1 1 calc R U
C27 C 0.2581(2) 0.19005(14) 0.46354(14) 0.0335(5) Uani 1 1 d . .
H27A H 0.3075 0.2267 0.4486 0.040 Uiso 1 1 calc R U
H27B H 0.1976 0.2177 0.4722 0.040 Uiso 1 1 calc R U
C28 C 0.39167(15) 0.28942(13) 0.58626(14) 0.0250(4) Uani 1 1 d . .
H28 H 0.3533 0.3141 0.5417 0.030 Uiso 1 1 calc R U
C29 C 0.48503(18) 0.26226(15) 0.55095(17) 0.0335(5) Uani 1 1 d . .
H29A H 0.5280 0.2397 0.5932 0.040 Uiso 1 1 calc R U
H29B H 0.4695 0.2234 0.5105 0.040 Uiso 1 1 calc R U
C30 C 0.5370(2) 0.32758(18) 0.51297(19) 0.0414(6) Uani 1 1 d . .
H30A H 0.5991 0.3096 0.4936 0.050 Uiso 1 1 calc R U
H30B H 0.4969 0.3461 0.4668 0.050 Uiso 1 1 calc R U
C31 C 0.5565(2) 0.39120(19) 0.5704(2) 0.0487(7) Uani 1 1 d . .
H31A H 0.5842 0.4340 0.5421 0.058 Uiso 1 1 calc R U
H31B H 0.6049 0.3750 0.6123 0.058 Uiso 1 1 calc R U
C32 C 0.4653(2) 0.41641(16) 0.6085(2) 0.0441(7) Uani 1 1 d . .
H32A H 0.4207 0.4395 0.5677 0.053 Uiso 1 1 calc R U
H32B H 0.4822 0.4549 0.6491 0.053 Uiso 1 1 calc R U
C33 C 0.4138(2) 0.35074(15) 0.64742(17) 0.0351(5) Uani 1 1 d . .
H33A H 0.4556 0.3305 0.6918 0.042 Uiso 1 1 calc R U
H33B H 0.3529 0.3685 0.6691 0.042 Uiso 1 1 calc R U
C34 C 0.57665(18) 0.07802(15) 0.74505(16) 0.0323(5) Uani 1 1 d . .
C35 C 0.6050(2) 0.13124(19) 0.80185(19) 0.0441(7) Uani 1 1 d . .
H35 H 0.5663 0.1746 0.8077 0.053 Uiso 1 1 calc R U
C36 C 0.6889(2) 0.1223(2) 0.8503(2) 0.0547(9) Uani 1 1 d . .
H36 H 0.7066 0.1592 0.8889 0.066 Uiso 1 1 calc R U
C37 C 0.7461(2) 0.0604(2) 0.8426(2) 0.0553(9) Uani 1 1 d . .
H37 H 0.8030 0.0543 0.8759 0.066 Uiso 1 1 calc R U
C38 C 0.7211(2) 0.00687(19) 0.7865(2) 0.0484(8) Uani 1 1 d . .
H38 H 0.7613 -0.0357 0.7807 0.058 Uiso 1 1 calc R U
C39 C 0.6372(2) 0.01517(16) 0.7383(2) 0.0399(6) Uani 1 1 d . .
H39 H 0.6203 -0.0223 0.7001 0.048 Uiso 1 1 calc R U
C40 C 0.4113(2) -0.01053(16) 0.66217(18) 0.0372(6) Uani 1 1 d . .
C41 C 0.3613(3) -0.04781(19) 0.7196(2) 0.0492(7) Uani 1 1 d . .
H41 H 0.3509 -0.0231 0.7681 0.059 Uiso 1 1 calc R U
C42 C 0.3260(3) -0.1201(2) 0.7079(3) 0.0602(9) Uani 1 1 d . .
H42 H 0.2926 -0.1442 0.7484 0.072 Uiso 1 1 calc R U
C43 C 0.3395(3) -0.1562(2) 0.6384(3) 0.0708(12) Uani 1 1 d . .
H43 H 0.3156 -0.2057 0.6304 0.085 Uiso 1 1 calc R U
C44 C 0.3874(3) -0.1212(3) 0.5798(3) 0.0749(13) Uani 1 1 d . .
H44 H 0.3960 -0.1460 0.5310 0.090 Uiso 1 1 calc R U
C45 C 0.4238(3) -0.0488(2) 0.5921(2) 0.0595(9) Uani 1 1 d . .
H45 H 0.4577 -0.0253 0.5516 0.071 Uiso 1 1 calc R U
N1 N -0.01813(12) 0.27551(11) 0.75226(11) 0.0217(3) Uani 1 1 d . .
N2 N 0.08843(12) 0.20922(10) 0.81735(10) 0.0198(3) Uani 1 1 d . .
N3 N 0.23218(12) 0.18347(10) 0.76489(10) 0.0193(3) Uani 1 1 d . .
Si1 Si 0.46832(5) 0.08479(4) 0.67433(4) 0.03049(15) Uani 1 1 d . .
P1 P 0.31235(4) 0.21578(3) 0.62386(3) 0.01990(10) Uani 1 1 d . .
Co1 Co 0.18263(2) 0.24591(2) 0.68456(2) 0.01790(6) Uani 1 1 d . .
Br1 Br 0.13306(2) 0.33986(2) 0.59486(2) 0.03187(7) Uani 1 1 d . .
H1 H 0.504(2) 0.1002(18) 0.6004(19) 0.040(9) Uiso 1 1 d . .

loop_
_atom_site_aniso_label
_atom_site_aniso_U_11
_atom_site_aniso_U_22
_atom_site_aniso_U_33
_atom_site_aniso_U_23
_atom_site_aniso_U_13
_atom_site_aniso_U_12
C1 0.0181(8) 0.0190(8) 0.0188(9) -0.0011(7) 0.0005(7) 0.0019(7)
C2 0.0237(10) 0.0410(13) 0.0293(11) 0.0051(10) 0.0110(9) 0.0078(9)
C3 0.0282(11) 0.0368(12) 0.0239(11) 0.0055(9) 0.0103(9) 0.0060(9)
C4 0.0145(8) 0.0272(10) 0.0267(10) 0.0031(8) 0.0013(7) 0.0038(7)
C5 0.0234(10) 0.0308(11) 0.0325(12) 0.0006(9) -0.0035(9) -0.0016(8)
C6 0.0323(13) 0.0457(15) 0.0402(15) 0.0020(12) -0.0147(11) 0.0008(11)
C7 0.0339(13) 0.0474(16) 0.0506(17) 0.0140(14) -0.0135(12) 0.0082(12)
C8 0.0338(13) 0.0314(12) 0.0535(17) 0.0079(12) -0.0043(12) 0.0103(10)
C9 0.0199(9) 0.0279(11) 0.0367(13) 0.0008(9) 0.0004(9) 0.0052(8)
C10 0.0429(14) 0.0299(12) 0.0415(15) -0.0002(11) -0.0098(12) -0.0046(11)
C11 0.060(2) 0.0411(17) 0.097(3) -0.0181(19) 0.024(2) -0.0048(15)
C12 0.063(2) 0.0457(18) 0.077(3) -0.0016(17) 0.0192(19) -0.0240(16)
C13 0.0300(12) 0.0273(11) 0.0486(16) -0.0080(11) -0.0020(11) 0.0051(9)
C14 0.063(2) 0.087(3) 0.073(3) -0.044(2) 0.018(2) -0.013(2)
C15 0.0477(18) 0.0370(16) 0.089(3) 0.0008(17) -0.0134(18) -0.0092(13)
C16 0.0208(8) 0.0178(8) 0.0173(9) -0.0012(7) 0.0006(7) 0.0009(7)
C17 0.0273(10) 0.0208(9) 0.0173(9) 0.0015(7) 0.0015(7) 0.0008(7)
C18 0.0310(11) 0.0225(9) 0.0220(10) 0.0035(8) -0.0021(8) 0.0030(8)
C19 0.0249(10) 0.0270(10) 0.0272(11) 0.0036(9) -0.0014(8) 0.0076(8)
C20 0.0222(9) 0.0217(9) 0.0215(9) -0.0007(7) 0.0005(7) 0.0046(7)
C21 0.0213(9) 0.0267(10) 0.0241(10) 0.0010(8) 0.0017(8) 0.0059(8)
C22 0.0295(10) 0.0229(10) 0.0227(10) -0.0011(8) 0.0016(8) 0.0047(8)
C23 0.0387(13) 0.0284(11) 0.0327(13) -0.0002(10) -0.0021(10) -0.0044(10)
C24 0.070(2) 0.0311(13) 0.0436(17) -0.0065(12) -0.0103(15) -0.0071(13)
C25 0.073(2) 0.0436(16) 0.0412(17) -0.0147(14) -0.0221(16) 0.0035(15)
C26 0.077(2) 0.0359(14) 0.0230(12) -0.0042(11) -0.0081(13) 0.0167(14)
C27 0.0494(15) 0.0282(11) 0.0224(11) -0.0003(9) -0.0022(10) 0.0087(10)
C28 0.0198(9) 0.0274(10) 0.0281(11) -0.0001(8) 0.0051(8) 0.0000(8)
C29 0.0265(11) 0.0391(13) 0.0359(13) 0.0026(11) 0.0102(10) 0.0016(9)
C30 0.0297(12) 0.0529(17) 0.0428(15) 0.0084(13) 0.0118(11) -0.0047(11)
C31 0.0356(14) 0.0529(18) 0.058(2) 0.0029(15) 0.0069(13) -0.0157(13)
C32 0.0434(15) 0.0346(14) 0.0544(18) -0.0039(13) 0.0043(13) -0.0125(12)
C33 0.0345(12) 0.0340(12) 0.0372(14) -0.0065(11) 0.0046(10) -0.0070(10)
C34 0.0264(11) 0.0356(12) 0.0356(13) 0.0076(10) 0.0082(9) 0.0080(9)
C35 0.0356(14) 0.0520(17) 0.0449(16) -0.0048(14) 0.0049(12) 0.0138(12)
C36 0.0381(15) 0.078(2) 0.0475(18) -0.0114(17) 0.0003(13) 0.0108(16)
C37 0.0324(14) 0.081(3) 0.0522(19) 0.0083(18) -0.0003(13) 0.0158(15)
C38 0.0306(13) 0.0481(17) 0.066(2) 0.0142(16) 0.0034(13) 0.0118(12)
C39 0.0312(12) 0.0333(13) 0.0555(18) 0.0071(12) 0.0060(12) 0.0095(10)
C40 0.0342(12) 0.0364(13) 0.0403(14) -0.0038(11) -0.0030(11) 0.0091(10)
C41 0.0533(18) 0.0454(16) 0.0486(18) -0.0045(14) 0.0010(14) -0.0071(14)
C42 0.060(2) 0.0491(19) 0.071(3) -0.0041(18) -0.0022(19) -0.0101(16)
C43 0.063(2) 0.0441(19) 0.106(4) -0.021(2) 0.003(2) 0.0003(17)
C44 0.078(3) 0.064(2) 0.083(3) -0.040(2) 0.011(2) 0.010(2)
C45 0.066(2) 0.056(2) 0.057(2) -0.0157(17) 0.0159(18) 0.0100(17)
N1 0.0174(7) 0.0262(8) 0.0216(8) 0.0014(7) 0.0030(6) 0.0037(6)
N2 0.0201(7) 0.0216(8) 0.0181(8) 0.0006(6) 0.0038(6) 0.0023(6)
N3 0.0184(7) 0.0216(8) 0.0180(8) -0.0018(6) 0.0018(6) 0.0024(6)
Si1 0.0277(3) 0.0342(3) 0.0300(3) 0.0040(3) 0.0054(3) 0.0119(3)
P1 0.0186(2) 0.0226(2) 0.0187(2) 0.00133(19) 0.00281(18) 0.00434(18)
Co1 0.01656(12) 0.02075(13) 0.01657(12) 0.00189(10) 0.00246(9) 0.00398(9)
Br1 0.03031(12) 0.03604(13) 0.03015(12) 0.01425(10) 0.00971(9) 0.01327(9)

loop_
_atom_type_symbol
_atom_type_description
_atom_type_scat_dispersion_real
_atom_type_scat_dispersion_imag
_atom_type_scat_source
C C 0.0033 0.0016 'International Tables Vol C Tables 4.2.6.8 and 6.1.1.4'
H H 0.0000 0.0000 'International Tables Vol C Tables 4.2.6.8 and 6.1.1.4'
N N 0.0061 0.0033 'International Tables Vol C Tables 4.2.6.8 and 6.1.1.4'
Si Si 0.0817 0.0704 'International Tables Vol C Tables 4.2.6.8 and 6.1.1.4'
P P 0.1023 0.0942 'International Tables Vol C Tables 4.2.6.8 and 6.1.1.4'
Co Co 0.3494 0.9721 'International Tables Vol C Tables 4.2.6.8 and 6.1.1.4'
Br Br -0.2901 2.4595 'International Tables Vol C Tables 4.2.6.8 and 6.1.1.4'

loop_
_geom_angle_atom_site_label_1
_geom_angle_atom_site_label_2
_geom_angle_atom_site_label_3
_geom_angle
N1 C1 N2 102.90(17)
N1 C1 Co1 144.26(16)
N2 C1 Co1 112.84(14)
C3 C2 N1 108.23(19)
C3 C2 H2 125.9
N1 C2 H2 125.9
C2 C3 N2 105.3(2)
C2 C3 H3 127.4
N2 C3 H3 127.4
C5 C4 C9 122.5(2)
C5 C4 N1 118.5(2)
C9 C4 N1 119.0(2)
C6 C5 C4 117.8(2)
C6 C5 C10 119.6(2)
C4 C5 C10 122.6(2)
C7 C6 C5 121.0(3)
C7 C6 H6 119.5
C5 C6 H6 119.5
C8 C7 C6 120.1(2)
C8 C7 H7 120.0
C6 C7 H7 120.0
C7 C8 C9 121.4(3)
C7 C8 H8 119.3
C9 C8 H8 119.3
C8 C9 C4 117.2(2)
C8 C9 C13 120.7(2)
C4 C9 C13 122.1(2)
C12 C10 C5 111.5(3)
C12 C10 C11 110.9(3)
C5 C10 C11 110.8(3)
C12 C10 H10 107.8
C5 C10 H10 107.8
C11 C10 H10 107.8
C10 C11 H11A 109.5
C10 C11 H11B 109.5
H11A C11 H11B 109.5
C10 C11 H11C 109.5
H11A C11 H11C 109.5
H11B C11 H11C 109.5
C10 C12 H12A 109.5
C10 C12 H12B 109.5
H12A C12 H12B 109.5
C10 C12 H12C 109.5
H12A C12 H12C 109.5
H12B C12 H12C 109.5
C9 C13 C15 112.0(3)
C9 C13 C14 111.4(2)
C15 C13 C14 109.8(3)
C9 C13 H13 107.8
C15 C13 H13 107.8
C14 C13 H13 107.8
C13 C14 H14A 109.5
C13 C14 H14B 109.5
H14A C14 H14B 109.5
C13 C14 H14C 109.5
H14A C14 H14C 109.5
H14B C14 H14C 109.5
C13 C15 H15A 109.5
C13 C15 H15B 109.5
H15A C15 H15B 109.5
C13 C15 H15C 109.5
H15A C15 H15C 109.5
H15B C15 H15C 109.5
N3 C16 C17 125.52(19)
N3 C16 N2 110.29(17)
C17 C16 N2 124.19(19)
C16 C17 C18 118.1(2)
C16 C17 H17 121.0
C18 C17 H17 121.0
C17 C18 C19 118.4(2)
C17 C18 H18 120.8
C19 C18 H18 120.8
C20 C19 C18 121.3(2)
C20 C19 H19 119.3
C18 C19 H19 119.3
C19 C20 N3 121.1(2)
C19 C20 C21 122.89(19)
N3 C20 C21 116.00(18)
C20 C21 P1 107.87(14)
C20 C21 Si1 115.28(15)
P1 C21 Si1 119.65(12)
C20 C21 H21 104.0
P1 C21 H21 104.0
Si1 C21 H21 104.0
C27 C22 C23 110.4(2)
C27 C22 P1 112.59(16)
C23 C22 P1 109.14(16)
C27 C22 H22 108.2
C23 C22 H22 108.2
P1 C22 H22 108.2
C24 C23 C22 111.2(2)
C24 C23 H23A 109.4
C22 C23 H23A 109.4
C24 C23 H23B 109.4
C22 C23 H23B 109.4
H23A C23 H23B 108.0
C23 C24 C25 110.9(2)
C23 C24 H24A 109.5
C25 C24 H24A 109.5
C23 C24 H24B 109.5
C25 C24 H24B 109.5
H24A C24 H24B 108.0
C26 C25 C24 110.7(3)
C26 C25 H25A 109.5
C24 C25 H25A 109.5
C26 C25 H25B 109.5
C24 C25 H25B 109.5
H25A C25 H25B 108.1
C25 C26 C27 111.0(3)
C25 C26 H26A 109.4
C27 C26 H26A 109.4
C25 C26 H26B 109.4
C27 C26 H26B 109.4
H26A C26 H26B 108.0
C22 C27 C26 110.8(2)
C22 C27 H27A 109.5
C26 C27 H27A 109.5
C22 C27 H27B 109.5
C26 C27 H27B 109.5
H27A C27 H27B 108.1
C33 C28 C29 110.4(2)
C33 C28 P1 112.28(17)
C29 C28 P1 116.00(17)
C33 C28 H28 105.8
C29 C28 H28 105.8
P1 C28 H28 105.8
C30 C29 C28 110.4(2)
C30 C29 H29A 109.6
C28 C29 H29A 109.6
C30 C29 H29B 109.6
C28 C29 H29B 109.6
H29A C29 H29B 108.1
C31 C30 C29 112.1(2)
C31 C30 H30A 109.2
C29 C30 H30A 109.2
C31 C30 H30B 109.2
C29 C30 H30B 109.2
H30A C30 H30B 107.9
C30 C31 C32 111.9(2)
C30 C31 H31A 109.2
C32 C31 H31A 109.2
C30 C31 H31B 109.2
C32 C31 H31B 109.2
H31A C31 H31B 107.9
C31 C32 C33 111.8(3)
C31 C32 H32A 109.3
C33 C32 H32A 109.3
C31 C32 H32B 109.3
C33 C32 H32B 109.3
H32A C32 H32B 107.9
C28 C33 C32 109.8(2)
C28 C33 H33A 109.7
C32 C33 H33A 109.7
C28 C33 H33B 109.7
C32 C33 H33B 109.7
H33A C33 H33B 108.2
C35 C34 C39 117.0(3)
C35 C34 Si1 125.6(2)
C39 C34 Si1 117.4(2)
C34 C35 C36 121.4(3)
C34 C35 H35 119.3
C36 C35 H35 119.3
C37 C36 C35 120.2(3)
C37 C36 H36 119.9
C35 C36 H36 119.9
C36 C37 C38 120.1(3)
C36 C37 H37 119.9
C38 C37 H37 119.9
C37 C38 C39 119.9(3)
C37 C38 H38 120.0
C39 C38 H38 120.0
C38 C39 C34 121.3(3)
C38 C39 H39 119.3
C34 C39 H39 119.3
C45 C40 C41 116.7(3)
C45 C40 Si1 117.9(3)
C41 C40 Si1 125.3(2)
C42 C41 C40 122.0(3)
C42 C41 H41 119.0
C40 C41 H41 119.0
C43 C42 C41 119.9(4)
C43 C42 H42 120.1
C41 C42 H42 120.1
C42 C43 C44 120.0(4)
C42 C43 H43 120.0
C44 C43 H43 120.0
C43 C44 C45 119.9(4)
C43 C44 H44 120.0
C45 C44 H44 120.0
C40 C45 C44 121.5(4)
C40 C45 H45 119.3
C44 C45 H45 119.3
C1 N1 C2 110.76(18)
C1 N1 C4 126.39(18)
C2 N1 C4 122.45(18)
C1 N2 C3 112.84(18)
C1 N2 C16 116.37(17)
C3 N2 C16 130.73(19)
C16 N3 C20 115.54(18)
C16 N3 Co1 117.55(13)
C20 N3 Co1 126.78(15)
C34 Si1 C40 109.13(12)
C34 Si1 C21 110.70(11)
C40 Si1 C21 117.58(11)
C34 Si1 H1 106.1(13)
C40 Si1 H1 104.3(13)
C21 Si1 H1 108.3(13)
C22 P1 C28 104.64(11)
C22 P1 C21 107.37(10)
C28 P1 C21 105.65(11)
C22 P1 Co1 115.19(8)
C28 P1 Co1 120.35(7)
C21 P1 Co1 102.64(7)
N3 Co1 C1 82.85(8)
N3 Co1 P1 85.13(6)
C1 Co1 P1 166.18(6)
N3 Co1 Br1 170.83(6)
C1 Co1 Br1 97.68(6)
P1 Co1 Br1 95.273(18)

loop_
_geom_bond_atom_site_label_1
_geom_bond_atom_site_label_2
_geom_bond_distance
C1 N1 1.370(3)
C1 N2 1.375(3)
C1 Co1 1.892(2)
C2 C3 1.346(3)
C2 N1 1.394(3)
C2 H2 0.9500
C3 N2 1.386(3)
C3 H3 0.9500
C4 C5 1.398(3)
C4 C9 1.399(3)
C4 N1 1.440(3)
C5 C6 1.389(4)
C5 C10 1.523(4)
C6 C7 1.382(4)
C6 H6 0.9500
C7 C8 1.377(4)
C7 H7 0.9500
C8 C9 1.396(4)
C8 H8 0.9500
C9 C13 1.514(4)
C10 C12 1.518(4)
C10 C11 1.524(5)
C10 H10 1.0000
C11 H11A 0.9800
C11 H11B 0.9800
C11 H11C 0.9800
C12 H12A 0.9800
C12 H12B 0.9800
C12 H12C 0.9800
C13 C15 1.515(4)
C13 C14 1.522(5)
C13 H13 1.0000
C14 H14A 0.9800
C14 H14B 0.9800
C14 H14C 0.9800
C15 H15A 0.9800
C15 H15B 0.9800
C15 H15C 0.9800
C16 N3 1.371(3)
C16 C17 1.373(3)
C16 N2 1.395(3)
C17 C18 1.386(3)
C17 H17 0.9500
C18 C19 1.392(3)
C18 H18 0.9500
C19 C20 1.383(3)
C19 H19 0.9500
C20 N3 1.388(3)
C20 C21 1.507(3)
C21 P1 1.862(2)
C21 Si1 1.915(2)
C21 H21 1.0000
C22 C27 1.529(3)
C22 C23 1.534(3)
C22 P1 1.842(2)
C22 H22 1.0000
C23 C24 1.524(4)
C23 H23A 0.9900
C23 H23B 0.9900
C24 C25 1.533(5)
C24 H24A 0.9900
C24 H24B 0.9900
C25 C26 1.517(5)
C25 H25A 0.9900
C25 H25B 0.9900
C26 C27 1.530(4)
C26 H26A 0.9900
C26 H26B 0.9900
C27 H27A 0.9900
C27 H27B 0.9900
C28 C33 1.526(3)
C28 C29 1.532(3)
C28 P1 1.849(2)
C28 H28 1.0000
C29 C30 1.531(4)
C29 H29A 0.9900
C29 H29B 0.9900
C30 C31 1.510(5)
C30 H30A 0.9900
C30 H30B 0.9900
C31 C32 1.517(5)
C31 H31A 0.9900
C31 H31B 0.9900
C32 C33 1.539(4)
C32 H32A 0.9900
C32 H32B 0.9900
C33 H33A 0.9900
C33 H33B 0.9900
C34 C35 1.392(4)
C34 C39 1.410(3)
C34 Si1 1.870(3)
C35 C36 1.394(4)
C35 H35 0.9500
C36 C37 1.370(5)
C36 H36 0.9500
C37 C38 1.377(5)
C37 H37 0.9500
C38 C39 1.388(4)
C38 H38 0.9500
C39 H39 0.9500
C40 C45 1.385(4)
C40 C41 1.393(5)
C40 Si1 1.883(3)
C41 C42 1.391(5)
C41 H41 0.9500
C42 C43 1.363(6)
C42 H42 0.9500
C43 C44 1.373(7)
C43 H43 0.9500
C44 C45 1.400(6)
C44 H44 0.9500
C45 H45 0.9500
N3 Co1 1.8590(18)
Si1 H1 1.39(3)
P1 Co1 2.1841(6)
Co1 Br1 2.3394(4)

loop_
_geom_torsion_atom_site_label_1
_geom_torsion_atom_site_label_2
_geom_torsion_atom_site_label_3
_geom_torsion_atom_site_label_4
_geom_torsion
N1 C2 C3 N2 -0.5(3)
C9 C4 C5 C6 0.1(4)
N1 C4 C5 C6 178.8(2)
C9 C4 C5 C10 178.8(2)
N1 C4 C5 C10 -2.4(3)
C4 C5 C6 C7 -0.8(4)
C10 C5 C6 C7 -179.6(3)
C5 C6 C7 C8 0.6(5)
C6 C7 C8 C9 0.3(5)
C7 C8 C9 C4 -0.9(4)
C7 C8 C9 C13 177.5(3)
C5 C4 C9 C8 0.7(4)
N1 C4 C9 C8 -178.0(2)
C5 C4 C9 C13 -177.7(2)
N1 C4 C9 C13 3.6(3)
C6 C5 C10 C12 -59.5(4)
C4 C5 C10 C12 121.8(3)
C6 C5 C10 C11 64.6(4)
C4 C5 C10 C11 -114.1(3)
C8 C9 C13 C15 -37.3(4)
C4 C9 C13 C15 141.1(3)
C8 C9 C13 C14 86.1(4)
C4 C9 C13 C14 -95.5(3)
N3 C16 C17 C18 1.3(3)
N2 C16 C17 C18 -178.9(2)
C16 C17 C18 C19 0.1(3)
C17 C18 C19 C20 -0.5(4)
C18 C19 C20 N3 -0.2(3)
C18 C19 C20 C21 178.3(2)
C19 C20 C21 P1 173.34(19)
N3 C20 C21 P1 -8.0(2)
C19 C20 C21 Si1 36.7(3)
N3 C20 C21 Si1 -144.66(16)
C27 C22 C23 C24 56.0(3)
P1 C22 C23 C24 -179.8(2)
C22 C23 C24 C25 -56.1(4)
C23 C24 C25 C26 56.4(4)
C24 C25 C26 C27 -57.0(4)
C23 C22 C27 C26 -56.2(3)
P1 C22 C27 C26 -178.5(2)
C25 C26 C27 C22 57.2(3)
C33 C28 C29 C30 -57.9(3)
P1 C28 C29 C30 172.89(19)
C28 C29 C30 C31 55.3(3)
C29 C30 C31 C32 -53.3(4)
C30 C31 C32 C33 53.9(4)
C29 C28 C33 C32 58.3(3)
P1 C28 C33 C32 -170.57(19)
C31 C32 C33 C28 -56.3(3)
C39 C34 C35 C36 -0.6(5)
Si1 C34 C35 C36 -177.9(3)
C34 C35 C36 C37 0.4(6)
C35 C36 C37 C38 0.4(6)
C36 C37 C38 C39 -0.8(5)
C37 C38 C39 C34 0.6(5)
C35 C34 C39 C38 0.2(4)
Si1 C34 C39 C38 177.7(2)
C45 C40 C41 C42 0.6(5)
Si1 C40 C41 C42 -176.1(3)
C40 C41 C42 C43 -0.6(6)
C41 C42 C43 C44 -0.2(7)
C42 C43 C44 C45 1.0(7)
C41 C40 C45 C44 0.2(5)
Si1 C40 C45 C44 177.2(3)
C43 C44 C45 C40 -1.0(7)
N2 C1 N1 C2 0.0(2)
Co1 C1 N1 C2 179.4(2)
N2 C1 N1 C4 -172.9(2)
Co1 C1 N1 C4 6.5(4)
C3 C2 N1 C1 0.3(3)
C3 C2 N1 C4 173.6(2)
C5 C4 N1 C1 82.7(3)
C9 C4 N1 C1 -98.5(3)
C5 C4 N1 C2 -89.4(3)
C9 C4 N1 C2 89.4(3)
N1 C1 N2 C3 -0.3(2)
Co1 C1 N2 C3 -179.89(16)
N1 C1 N2 C16 177.13(17)
Co1 C1 N2 C16 -2.5(2)
C2 C3 N2 C1 0.5(3)
C2 C3 N2 C16 -176.4(2)
N3 C16 N2 C1 0.3(2)
C17 C16 N2 C1 -179.49(19)
N3 C16 N2 C3 177.2(2)
C17 C16 N2 C3 -2.6(4)
C17 C16 N3 C20 -2.0(3)
N2 C16 N3 C20 178.20(17)
C17 C16 N3 Co1 -178.09(17)
N2 C16 N3 Co1 2.1(2)
C19 C20 N3 C16 1.4(3)
C21 C20 N3 C16 -177.27(18)
C19 C20 N3 Co1 177.09(17)
C21 C20 N3 Co1 -1.6(3)
C35 C34 Si1 C40 -141.7(3)
C39 C34 Si1 C40 41.1(2)
C35 C34 Si1 C21 -10.7(3)
C39 C34 Si1 C21 172.0(2)
C45 C40 Si1 C34 -105.8(3)
C41 C40 Si1 C34 70.8(3)
C45 C40 Si1 C21 127.1(3)
C41 C40 Si1 C21 -56.3(3)
C27 C22 P1 C28 -51.7(2)
C23 C22 P1 C28 -174.72(16)
C27 C22 P1 C21 -163.69(18)
C23 C22 P1 C21 73.33(18)
C27 C22 P1 Co1 82.70(19)
C23 C22 P1 Co1 -40.28(18)
C33 C28 P1 C22 178.25(17)
C29 C28 P1 C22 -53.5(2)
C33 C28 P1 C21 -68.56(19)
C29 C28 P1 C21 59.7(2)
C33 C28 P1 Co1 46.7(2)
C29 C28 P1 Co1 175.02(15)
C20 C21 P1 C22 -109.76(16)
Si1 C21 P1 C22 24.66(17)
C20 C21 P1 C28 138.98(15)
Si1 C21 P1 C28 -86.61(15)
C20 C21 P1 Co1 12.06(16)
Si1 C21 P1 Co1 146.47(11)
C16 N3 Co1 C1 -2.79(15)
C20 N3 Co1 C1 -178.41(19)
C16 N3 Co1 P1 -175.94(15)
C20 N3 Co1 P1 8.44(17)
N1 C1 Co1 N3 -176.6(3)
N2 C1 Co1 N3 2.79(15)
N1 C1 Co1 P1 -146.7(2)
N2 C1 Co1 P1 32.6(4)
N1 C1 Co1 Br1 12.7(3)
N2 C1 Co1 Br1 -167.97(13)
